data_2000427
loop_
_publ_author_name
'Hoang, N. N.'
'Valach, F.'
'Mac\'a\<skov\'a, L.'
'Meln\'ik, M.'

_publ_section_title
;
 Structure of copper(II) salicylates:
 bis(3-pyridylmethanol)bis(salicylato)copper(II)
;
_journal_issue 11
_journal_name_full 'Acta Crystallographica Section C'
_journal_page_first 1933
_journal_page_last 1936
_journal_paper_doi 10.1107/S0108270192003263
_journal_volume 48
_journal_year 1992
_chemical_formula_sum 'C26 H24 Cu N2 O8'
_chemical_formula_weight 556.03
_symmetry_cell_setting orthorhombic
_symmetry_space_group_name_H-M 'P b c a'
_cell_angle_alpha 90
_cell_angle_beta 90
_cell_angle_gamma 90
_cell_formula_units_Z 4
_cell_length_a 12.9470(10)
_cell_length_b 9.401(3)
_cell_length_c 20.005(3)
_cell_volume 2434.9(9)
_diffrn_radiation_type Cu
_diffrn_radiation_wavelength 1.54178
_exptl_absorpt_coefficient_mu 1.6949
_exptl_crystal_density_diffrn 1.52
_exptl_crystal_density_meas 1.50
_exptl_crystal_F_000 1148
_cod_data_source_file al0524.cif
_cod_data_source_block al0524a
_cod_original_cell_volume 2435.16
_cod_original_formula_sum 'C26 H24 Cu1 N2 O8'
_cod_database_code 2000427

loop_
_atom_site_label
_atom_site_fract_x
_atom_site_fract_y
_atom_site_fract_z
Cu .5 .0 .5
N .9777(3) .3011(4) .5380(2)
O(1) .4463(3) .0611(4) .5861(2)
O(2) .5789(3) .1899(4) .6222(2)
O(3) .2776(3) .0536(5) .6482(2)
O(4) .6886(3) .0926(4) .5195(2)
C(1) 1.0479(4) .2426(6) .5782(3)
C(2) 1.0345(4) .1107(6) .6056(3)
C(3) .9449(4) .0362(5) .5922(3)
C(4) .8720(4) .0935(5) .5503(3)
C(5) .8915(4) .2266(5) .5235(3)
C(6) .7758(4) .0103(6) .5339(3)
C(7) .4885(4) .1480(5) .6274(2)
C(8) .4222(4) .1949(5) .6836(3)
C(9) .4602(5) .2940(6) .7301(3)
C(10) .3964(6) .3420(7) .7814(3)
C(11) .2970(6) .2901(9) .7877(3)
C(12) .2599(6) .1920(8) .7445(3)
C(13) .3201(5) .1470(6) .6915(3)
H(1) .5369 .3364 .7245
H(2) .4261 .4194 .8174
H(3) .2482 .3265 .8293
H(4) .1811 .1505 .7482
H(5) .2624 -.0200 .6077
H(6) .8558 .2746 .4915
H(7) 1.1097 .3029 .5958
H(8) 1.0911 .0624 .6299
H(9) .9309 -.0671 .6121
H(10) .7581 -.0580 .5745
H(11) .7926 -.0535 .4892
H(12) .6915 .2045 .5046

loop_
_geom_angle_atom_site_label_1
_geom_angle_atom_site_label_2
_geom_angle_atom_site_label_3
_geom_angle
O(1) C(7) O(2) 123.4(4)
O(1) C(7) C(8) 115.5(4)
O(2) C(7) C(8) 121.1(5)
Cu O(1) C(7) 127.3(3)
C(7) C(8) C(9) 119.8(5)
C(7) C(8) C(13) 122.3(5)
C(8) C(9) C(10) 119.7(6)
C(9) C(10) C(11) 120.3(6)
C(10) C(11) C(12) 120.9(6)
C(11) C(12) C(13) 119.9(7)
C(12) C(13) C(8) 121.2(6)
C(12) C(13) O(3) 117.5(6)
O(3) C(13) C(8) 121.3(5)
C(13) C(8) C(9) 117.8(5)
N Cu O(1) 90.10(10)
N Cu O(4) 89.2(2)
O(1) Cu O(4) 96.0(3)
Cu N C(1) 118.60(10)
N C(1) C(2) 122.0(5)
C(1) C(2) C(3) 119.3(5)
C(2) C(3) C(4) 119.8(5)
C(3) C(4) C(5) 117.8(5)
C(3) C(4) C(6) 119.9(5)
C(4) C(5) N 122.5(5)
C(1) N C(5) 118.7(4)
C(4) C(6) O(4) 115.1(4)
C(6) O(4) Cu 126.7(4)

loop_
_geom_bond_atom_site_label_1
_geom_bond_atom_site_label_2
_geom_bond_distance
Cu N 2.039(4)
Cu O(1) 1.944(4)
N C(1) 1.332(7)
N C(5) 1.349(6)
C(1) C(2) 1.367(8)
C(2) C(3) 1.381(7)
C(3) C(4) 1.372(8)
C(4) C(5) 1.385(7)
C(4) C(6) 1.507(7)
C(6) O(4) 1.399(7)
C(7) O(1) 1.284(6)
C(7) O(2) 1.239(6)
C(7) C(8) 1.482(7)
C(8) C(9) 1.406(8)
C(9) C(10) 1.393(9)
C(10) C(11) 1.380(10)
C(11) C(12) 1.350(10)
C(12) C(13) 1.382(9)
C(13) C(8) 1.405(8)
C(13) O(3) 1.351(7)
